data_1568113
loop_
_publ_author_name
'Karges, Johannes'
'Giardini, Miriam A.'
'Blacque, Olivier'
'Woodworth, Brendon'
'Siqueira-Neto, Jair L'
'Cohen, Seth M.'

_publ_section_title
;
 Enantioselective inhibition of the SARS-CoV-2 main protease with
 rhenium(i) picolinic acid complexes.
;
_journal_issue 3
_journal_name_full 'Chemical science'
_journal_page_first 711
_journal_page_last 720
_journal_paper_doi 10.1039/d2sc05473f
_journal_volume 14
_journal_year 2023
_chemical_formula_moiety 'C10 H6 N O8 Re'
_chemical_formula_sum 'C10 H6 N O8 Re'
_chemical_formula_weight 454.36
_space_group_crystal_system monoclinic
_space_group_IT_number 14
_space_group_name_Hall '-P 2ybc'
_space_group_name_H-M_alt 'P 1 21/c 1'
_atom_sites_solution_hydrogens mixed
_atom_sites_solution_primary direct
_audit_creation_date 2021-08-10
_audit_creation_method
;
Olex2 1.3
(compiled 2020.11.12 svn.r5f609507 for OlexSys, GUI svn.r6272)
;
_audit_update_record
;
2022-09-06 deposited with the CCDC.	2022-12-13 downloaded from the CCDC.
;
_cell_angle_alpha 90
_cell_angle_beta 103.5150(10)
_cell_angle_gamma 90
_cell_formula_units_Z 4
_cell_length_a 10.54130(10)
_cell_length_b 6.84780(10)
_cell_length_c 17.1068(2)
_cell_measurement_reflns_used 14601
_cell_measurement_temperature 160(1)
_cell_measurement_theta_max 76.1640
_cell_measurement_theta_min 2.6200
_cell_volume 1200.65(3)
_computing_cell_refinement 'CrysAlisPro 1.171.41.113a (Rigaku OD, 2021)'
_computing_data_collection 'CrysAlisPro 1.171.41.113a (Rigaku OD, 2021)'
_computing_data_reduction 'CrysAlisPro 1.171.41.113a (Rigaku OD, 2021)'
_computing_molecular_graphics 'Olex2 1.3 (Dolomanov et al., 2009)'
_computing_publication_material 'Olex2 1.3 (Dolomanov et al., 2009)'
_computing_structure_refinement 'SHELXL (Sheldrick, 2015b)'
_computing_structure_solution 'SHELXT (Sheldrick, 2015a)'
_diffrn_ambient_environment N~2~
_diffrn_ambient_temperature 160(1)
_diffrn_detector 'CCD plate'
_diffrn_detector_area_resol_mean 10.3801
_diffrn_detector_type Atlas
_diffrn_measured_fraction_theta_full 1.000
_diffrn_measured_fraction_theta_max 1.000
_diffrn_measurement_details
;
List of Runs (angles in degrees, time in seconds):

  # Type    Start    End  Width  t~exp~   \w     \q     \k     \f   Frames
#--------------------------------------------------------------------------
  1  \w    -87.00  -7.00   0.80    1.00    --  -42.49 125.00 120.00  100
  2  \w    -21.00  72.60   0.80    1.00    --   42.49 -77.00 -30.00  117
  3  \w     20.00 113.60   0.80    1.00    --   42.49  37.00  90.00  117
  4  \w     16.00 112.00   0.80    1.00    --   42.49  57.00 120.00  120
  5  \w     87.00 176.60   0.80    4.00    --  111.00  30.00   0.00  112
  6  \w     30.00 106.00   0.80    4.00    --  111.00 -94.00 -60.00   95
  7  \w     37.00 141.00   0.80    4.00    --  111.00 -77.00 150.00  130
  8  \w     87.00 176.60   0.80    4.00    --  111.00  30.00-120.00  112
  9  \w     30.00 106.00   0.80    4.00    --  111.00 -94.00 150.00   95
 10  \w     36.00 108.00   0.80    4.00    --  111.00-111.00  30.00   90
 11  \w     36.00 108.00   0.80    4.00    --  111.00-111.00  60.00   90
 12  \w     36.00 108.00   0.80    4.00    --  111.00-111.00 120.00   90
 13  \w     36.00 108.00   0.80    4.00    --  111.00-111.00   0.00   90
 14  \w    104.00 176.80   0.80    4.00    --  111.00 111.00-120.00   91
 15  \w     24.00 176.80   0.80    4.00    --  111.00   0.00   0.00  191
 16  \w     16.00 112.00   0.80    1.00    --   42.49  57.00-180.00  120
 17  \w    -30.00  63.60   0.80    1.00    --   42.49 -37.00   0.00  117
 18  \w     16.00 112.00   0.80    1.00    --   42.49  57.00-120.00  120
 19  \w     16.00 112.00   0.80    1.00    --   42.49  57.00 -30.00  120
 20  \w     83.00 176.60   0.80    4.00    --  111.00  61.00  30.00  117
 21  \w     87.00 176.60   0.80    4.00    --  111.00  45.00-180.00  112
 22  \w     66.00 178.00   0.80    4.00    --  111.00  15.00 150.00  140
 23  \w     83.00 156.60   0.80    4.00    --  111.00  61.00 -90.00   92
 24  \w     83.00 176.60   0.80    4.00    --  111.00  61.00  60.00  117
;
_diffrn_measurement_device 'four-circle diffractometer'
_diffrn_measurement_device_type 'SuperNova, Dual, Cu at home/near, Atlas'
_diffrn_measurement_method '\w scans'
_diffrn_orient_matrix_type 'CrysAlisPro convention (1999,Acta A55,543-557)'
_diffrn_orient_matrix_UB_11 0.0292139000
_diffrn_orient_matrix_UB_12 -0.2168429000
_diffrn_orient_matrix_UB_13 -0.0124768000
_diffrn_orient_matrix_UB_21 -0.1470706000
_diffrn_orient_matrix_UB_22 -0.0399068000
_diffrn_orient_matrix_UB_23 -0.0310016000
_diffrn_orient_matrix_UB_31 0.0105880000
_diffrn_orient_matrix_UB_32 0.0455781000
_diffrn_orient_matrix_UB_33 -0.0863487000
_diffrn_radiation_monochromator mirror
_diffrn_radiation_probe x-ray
_diffrn_radiation_type 'Cu K\a'
_diffrn_radiation_wavelength 1.54184
_diffrn_reflns_av_R_equivalents 0.0364
_diffrn_reflns_av_unetI/netI 0.0151
_diffrn_reflns_Laue_measured_fraction_full 1.000
_diffrn_reflns_Laue_measured_fraction_max 1.000
_diffrn_reflns_limit_h_max 13
_diffrn_reflns_limit_h_min -13
_diffrn_reflns_limit_k_max 8
_diffrn_reflns_limit_k_min -8
_diffrn_reflns_limit_l_max 18
_diffrn_reflns_limit_l_min -21
_diffrn_reflns_number 14353
_diffrn_reflns_point_group_measured_fraction_full 1.000
_diffrn_reflns_point_group_measured_fraction_max 1.000
_diffrn_reflns_theta_full 67.684
_diffrn_reflns_theta_max 74.430
_diffrn_reflns_theta_min 4.314
_diffrn_source 'micro-focus sealed X-ray tube'
_diffrn_source_type 'SuperNova (Cu) X-ray Source'
_exptl_absorpt_coefficient_mu 20.225
_exptl_absorpt_correction_T_max 0.252
_exptl_absorpt_correction_T_min 0.058
_exptl_absorpt_correction_type analytical
_exptl_absorpt_process_details
;
CrysAlisPro 1.171.41.113a (Rigaku Oxford Diffraction, 2021)
Analytical numeric absorption correction using a multifaceted crystal
model based on expressions derived by R.C. Clark & J.S. Reid.
(Clark, R. C. & Reid, J. S. (1995). Acta Cryst. A51, 887-897)
Empirical absorption correction using spherical harmonics,
implemented in SCALE3 ABSPACK scaling algorithm.
;
_exptl_crystal_colour yellow
_exptl_crystal_density_diffrn 2.514
_exptl_crystal_description block
_exptl_crystal_F_000 848
_exptl_crystal_size_max 0.25
_exptl_crystal_size_mid 0.19
_exptl_crystal_size_min 0.11
_refine_diff_density_max 1.092
_refine_diff_density_min -1.160
_refine_diff_density_rms 0.151
_refine_ls_extinction_coef 0.00248(8)
_refine_ls_extinction_expression Fc^*^=kFc[1+0.001xFc^2^\l^3^/sin(2\q)]^-1/4^
_refine_ls_extinction_method 'SHELXL (Sheldrick, 2015b)'
_refine_ls_goodness_of_fit_ref 1.274
_refine_ls_hydrogen_treatment mixed
_refine_ls_matrix_type full
_refine_ls_number_parameters 194
_refine_ls_number_reflns 2457
_refine_ls_number_restraints 3
_refine_ls_restrained_S_all 1.273
_refine_ls_R_factor_all 0.0232
_refine_ls_R_factor_gt 0.0232
_refine_ls_shift/su_max 0.002
_refine_ls_shift/su_mean 0.000
_refine_ls_structure_factor_coef Fsqd
_refine_ls_weighting_details 'w=1/[\s^2^(Fo^2^)+(0.0255P)^2^+4.5954P] where P=(Fo^2^+2Fc^2^)/3'
_refine_ls_weighting_scheme calc
_refine_ls_wR_factor_gt 0.0595
_refine_ls_wR_factor_ref 0.0595
_reflns_Friedel_coverage 0.000
_reflns_number_gt 2456
_reflns_number_total 2457
_reflns_threshold_expression 'I > 2\s(I)'
_cod_data_source_file d2sc05473f2.cif
_cod_data_source_block 37
_cod_depositor_comments 'Adding full bibliography for 1568094--1568122.cif.'
_cod_database_code 1568113
_shelx_shelxl_version_number 2018/3
_shelx_space_group_comment
;
The symmetry employed for this shelxl refinement is uniquely defined
by the following loop, which should always be used as a source of
symmetry information in preference to the above space-group names.
They are only intended as comments.
;
_shelx_estimated_absorpt_t_max 0.214
_shelx_estimated_absorpt_t_min 0.081
_olex2_refinement_description
;
1. Fixed Uiso
 At 1.2 times of:
  All C(H) groups
2. Restrained distances
 O4-H4A = O4-H4B = O8-H8
 0.82 with sigma of 0.01
3.a Aromatic/amide H refined with riding coordinates:
 C5(H5), C6(H6), C7(H7)
;

loop_
_space_group_symop_operation_xyz
'x, y, z'
'-x, y+1/2, -z+1/2'
'-x, -y, -z'
'x, -y-1/2, z-1/2'

loop_
_atom_site_label
_atom_site_type_symbol
_atom_site_fract_x
_atom_site_fract_y
_atom_site_fract_z
_atom_site_U_iso_or_equiv
_atom_site_adp_type
_atom_site_occupancy
_atom_site_site_symmetry_order
_atom_site_calc_flag
_atom_site_refinement_flags_posn
_atom_site_refinement_flags_adp
_atom_site_refinement_flags_occupancy
_atom_site_disorder_assembly
_atom_site_disorder_group
C1 C 0.2005(4) 0.8967(6) 0.4549(3) 0.0154(8) Uani 1 1 d . . . . .
C2 C 0.3221(4) 0.6772(7) 0.5742(3) 0.0190(8) Uani 1 1 d . . . . .
C3 C 0.3934(5) 1.0468(6) 0.5694(3) 0.0192(8) Uani 1 1 d . . . . .
C4 C 0.3114(4) 0.9122(5) 0.7633(3) 0.0122(8) Uani 1 1 d . . . . .
C5 C 0.3109(4) 0.9790(6) 0.8402(2) 0.0153(7) Uani 1 1 d . . . . .
H5 H 0.363613 0.917292 0.886201 0.018 Uiso 1 1 calc R U . . .
C6 C 0.2330(4) 1.1356(7) 0.8487(3) 0.0184(8) Uani 1 1 d . . . . .
H6 H 0.228295 1.180520 0.900505 0.022 Uiso 1 1 calc R U . . .
C7 C 0.1613(4) 1.2265(6) 0.7795(3) 0.0168(8) Uani 1 1 d . . . . .
H7 H 0.107096 1.335139 0.783344 0.020 Uiso 1 1 calc R U . . .
C8 C 0.1701(3) 1.1568(6) 0.7055(2) 0.0117(7) Uani 1 1 d . . . . .
C9 C 0.1041(4) 1.2622(6) 0.6294(2) 0.0126(7) Uani 1 1 d . . . . .
C10 C 0.3981(4) 0.7455(6) 0.7539(2) 0.0123(7) Uani 1 1 d . . . . .
N1 N 0.2419(3) 0.9973(5) 0.6961(2) 0.0110(6) Uani 1 1 d . . . . .
O1 O 0.1824(3) 0.8895(5) 0.38675(19) 0.0220(7) Uani 1 1 d . . . . .
O2 O 0.3731(4) 0.5292(5) 0.5731(2) 0.0331(8) Uani 1 1 d . . . . .
O3 O 0.4910(3) 1.1187(5) 0.5701(2) 0.0270(7) Uani 1 1 d . . . . .
O4 O 0.0465(3) 0.7857(4) 0.57944(17) 0.0139(5) Uani 1 1 d D . . . .
O5 O 0.0468(3) 1.4155(4) 0.6329(2) 0.0199(6) Uani 1 1 d . . . . .
O6 O 0.1163(3) 1.1786(4) 0.56371(17) 0.0158(6) Uani 1 1 d . . . . .
O7 O 0.5123(3) 0.7682(4) 0.75286(19) 0.0178(6) Uani 1 1 d . . . . .
O8 O 0.3406(3) 0.5757(4) 0.7494(2) 0.0191(6) Uani 1 1 d D . . . .
Re1 Re 0.23192(2) 0.91997(2) 0.56992(2) 0.01105(10) Uani 1 1 d . . . . .
H4A H -0.004(5) 0.788(10) 0.5349(18) 0.037(17) Uiso 1 1 d D . . . .
H4B H 0.060(7) 0.677(5) 0.600(4) 0.05(2) Uiso 1 1 d D . . . .
H8 H 0.391(6) 0.490(8) 0.742(5) 0.05(2) Uiso 1 1 d D . . . .

loop_
_atom_site_aniso_label
_atom_site_aniso_U_11
_atom_site_aniso_U_22
_atom_site_aniso_U_33
_atom_site_aniso_U_23
_atom_site_aniso_U_13
_atom_site_aniso_U_12
C1 0.0155(19) 0.0151(19) 0.017(2) -0.0012(15) 0.0064(15) 0.0006(15)
C2 0.0191(19) 0.021(2) 0.0154(19) -0.0030(16) 0.0005(15) 0.0014(17)
C3 0.027(2) 0.0182(19) 0.0119(18) -0.0049(15) 0.0036(16) 0.0044(17)
C4 0.0098(17) 0.0126(18) 0.0151(19) 0.0017(14) 0.0046(15) -0.0022(13)
C5 0.0158(18) 0.0166(19) 0.0123(18) 0.0007(15) 0.0009(14) 0.0010(15)
C6 0.023(2) 0.020(2) 0.0135(19) -0.0038(16) 0.0053(16) 0.0014(17)
C7 0.0176(19) 0.0138(19) 0.020(2) -0.0007(16) 0.0077(16) 0.0045(15)
C8 0.0082(16) 0.0106(17) 0.0169(18) 0.0014(14) 0.0039(14) 0.0003(13)
C9 0.0099(16) 0.0121(17) 0.0158(18) 0.0018(15) 0.0029(14) -0.0016(14)
C10 0.0139(17) 0.0125(17) 0.0100(16) 0.0035(14) 0.0016(13) 0.0024(14)
N1 0.0093(14) 0.0098(15) 0.0140(15) 0.0009(12) 0.0031(12) 0.0003(12)
O1 0.0292(17) 0.0239(16) 0.0133(15) 0.0002(12) 0.0057(13) 0.0012(13)
O2 0.0359(19) 0.0244(17) 0.037(2) -0.0029(16) 0.0056(16) 0.0187(16)
O3 0.0183(16) 0.0344(18) 0.0311(18) -0.0165(15) 0.0115(13) -0.0129(14)
O4 0.0127(13) 0.0126(13) 0.0151(13) 0.0044(11) 0.0009(11) -0.0013(10)
O5 0.0216(15) 0.0112(14) 0.0268(17) 0.0034(11) 0.0054(13) 0.0050(11)
O6 0.0170(13) 0.0141(13) 0.0155(13) 0.0028(11) 0.0019(11) 0.0059(11)
O7 0.0120(13) 0.0141(13) 0.0276(15) 0.0003(12) 0.0049(11) 0.0010(11)
O8 0.0154(14) 0.0109(14) 0.0319(18) -0.0006(11) 0.0072(13) 0.0018(10)
Re1 0.01117(12) 0.01146(12) 0.01018(12) 0.00038(6) 0.00182(7) 0.00120(5)

loop_
_atom_type_symbol
_atom_type_description
_atom_type_scat_dispersion_real
_atom_type_scat_dispersion_imag
_atom_type_scat_source
C C 0.0181 0.0091 'International Tables Vol C Tables 4.2.6.8 and 6.1.1.4'
H H 0.0000 0.0000 'International Tables Vol C Tables 4.2.6.8 and 6.1.1.4'
N N 0.0311 0.0180 'International Tables Vol C Tables 4.2.6.8 and 6.1.1.4'
O O 0.0492 0.0322 'International Tables Vol C Tables 4.2.6.8 and 6.1.1.4'
Re Re -5.2083 5.8923 'International Tables Vol C Tables 4.2.6.8 and 6.1.1.4'

loop_
_exptl_crystal_face_index_h
_exptl_crystal_face_index_k
_exptl_crystal_face_index_l
_exptl_crystal_face_perp_dist
-2 0 5 0.0548
2 0 -5 0.0558
5 -1 4 0.1086
-1 0 0 0.0926
0 -1 0 0.0853
-1 4 -3 0.0753
1 1 0 0.1001
-1 -1 0 0.1060

loop_
_geom_angle_atom_site_label_1
_geom_angle_atom_site_label_2
_geom_angle_atom_site_label_3
_geom_angle
_geom_angle_site_symmetry_1
_geom_angle_site_symmetry_3
_geom_angle_publ_flag
O1 C1 Re1 177.7(4) . . ?
O2 C2 Re1 176.8(4) . . ?
O3 C3 Re1 178.3(4) . . ?
C5 C4 C10 119.3(4) . . ?
N1 C4 C5 122.9(4) . . ?
N1 C4 C10 117.7(4) . . ?
C4 C5 H5 120.4 . . ?
C6 C5 C4 119.2(4) . . ?
C6 C5 H5 120.4 . . ?
C5 C6 H6 120.8 . . ?
C5 C6 C7 118.4(4) . . ?
C7 C6 H6 120.8 . . ?
C6 C7 H7 120.4 . . ?
C8 C7 C6 119.2(4) . . ?
C8 C7 H7 120.4 . . ?
C7 C8 C9 120.8(4) . . ?
N1 C8 C7 123.1(4) . . ?
N1 C8 C9 116.1(3) . . ?
O5 C9 C8 120.3(4) . . ?
O5 C9 O6 125.0(4) . . ?
O6 C9 C8 114.7(3) . . ?
O7 C10 C4 122.4(4) . . ?
O7 C10 O8 124.1(4) . . ?
O8 C10 C4 113.5(3) . . ?
C4 N1 C8 117.1(3) . . ?
C4 N1 Re1 128.8(3) . . ?
C8 N1 Re1 114.1(2) . . ?
Re1 O4 H4A 108(5) . . ?
Re1 O4 H4B 110(5) . . ?
H4A O4 H4B 115(7) . . ?
C9 O6 Re1 119.6(2) . . ?
C10 O8 H8 110(6) . . ?
C1 Re1 N1 168.57(14) . . ?
C1 Re1 O4 95.60(14) . . ?
C1 Re1 O6 93.31(14) . . ?
C2 Re1 C1 86.11(17) . . ?
C2 Re1 C3 87.70(19) . . ?
C2 Re1 N1 105.24(15) . . ?
C2 Re1 O4 94.39(15) . . ?
C2 Re1 O6 175.31(15) . . ?
C3 Re1 C1 88.49(18) . . ?
C3 Re1 N1 93.26(15) . . ?
C3 Re1 O4 175.52(14) . . ?
C3 Re1 O6 96.94(15) . . ?
O4 Re1 N1 82.38(11) . . ?
O6 Re1 N1 75.26(11) . . ?
O6 Re1 O4 81.03(11) . . ?

loop_
_geom_bond_atom_site_label_1
_geom_bond_atom_site_label_2
_geom_bond_distance
_geom_bond_site_symmetry_2
_geom_bond_publ_flag
C1 O1 1.138(6) . ?
C1 Re1 1.924(4) . ?
C2 O2 1.149(6) . ?
C2 Re1 1.908(4) . ?
C3 O3 1.138(6) . ?
C3 Re1 1.913(5) . ?
C4 C5 1.394(6) . ?
C4 C10 1.495(5) . ?
C4 N1 1.343(5) . ?
C5 H5 0.9500 . ?
C5 C6 1.379(6) . ?
C6 H6 0.9500 . ?
C6 C7 1.393(6) . ?
C7 H7 0.9500 . ?
C7 C8 1.376(6) . ?
C8 C9 1.508(5) . ?
C8 N1 1.360(5) . ?
C9 O5 1.219(5) . ?
C9 O6 1.295(5) . ?
C10 O7 1.218(5) . ?
C10 O8 1.305(5) . ?
N1 Re1 2.202(3) . ?
O4 Re1 2.200(3) . ?
O4 H4A 0.820(10) . ?
O4 H4B 0.821(10) . ?
O6 Re1 2.138(3) . ?
O8 H8 0.818(10) . ?

loop_
_geom_hbond_atom_site_label_D
_geom_hbond_atom_site_label_H
_geom_hbond_atom_site_label_A
_geom_hbond_distance_DH
_geom_hbond_distance_HA
_geom_hbond_distance_DA
_geom_hbond_angle_DHA
_geom_hbond_site_symmetry_A
_geom_hbond_publ_flag
C7 H7 O1 0.95 2.58 3.185(5) 121.7 4_586 yes
O4 H4A O6 0.820(10) 1.836(13) 2.653(4) 174(7) 3_576 yes
O4 H4B O5 0.821(10) 1.89(2) 2.695(4) 166(7) 1_545 yes
O8 H8 O7 0.818(10) 1.82(2) 2.620(4) 165(8) 2_646 yes

loop_
_geom_torsion_atom_site_label_1
_geom_torsion_atom_site_label_2
_geom_torsion_atom_site_label_3
_geom_torsion_atom_site_label_4
_geom_torsion
_geom_torsion_site_symmetry_1
_geom_torsion_site_symmetry_2
_geom_torsion_site_symmetry_3
_geom_torsion_site_symmetry_4
_geom_torsion_publ_flag
C4 C5 C6 C7 -2.6(6) . . . . ?
C5 C4 C10 O7 -84.6(5) . . . . ?
C5 C4 C10 O8 93.4(4) . . . . ?
C5 C4 N1 C8 0.9(6) . . . . ?
C5 C4 N1 Re1 178.6(3) . . . . ?
C5 C6 C7 C8 0.3(6) . . . . ?
C6 C7 C8 C9 -174.3(4) . . . . ?
C6 C7 C8 N1 2.7(6) . . . . ?
C7 C8 C9 O5 3.2(6) . . . . ?
C7 C8 C9 O6 -177.9(4) . . . . ?
C7 C8 N1 C4 -3.3(5) . . . . ?
C7 C8 N1 Re1 178.7(3) . . . . ?
C8 C9 O6 Re1 -3.1(4) . . . . ?
C9 C8 N1 C4 173.8(3) . . . . ?
C9 C8 N1 Re1 -4.2(4) . . . . ?
C10 C4 C5 C6 178.5(4) . . . . ?
C10 C4 N1 C8 -175.7(3) . . . . ?
C10 C4 N1 Re1 2.0(5) . . . . ?
N1 C4 C5 C6 2.0(6) . . . . ?
N1 C4 C10 O7 92.1(5) . . . . ?
N1 C4 C10 O8 -89.9(4) . . . . ?
N1 C8 C9 O5 -174.0(3) . . . . ?
N1 C8 C9 O6 4.9(5) . . . . ?
O5 C9 O6 Re1 175.7(3) . . . . ?
